data_2239489
loop_
_publ_author_name
'Sebbar, Nada Kheira'
'Zerzouf, Abdelfettah'
'Essassi, El Mokhtar'
'Saadi, Mohamed'
'El Ammari, Lahcen'

_publ_section_title
;
 (2<i>Z</i>)-2-Benzylidene-4-(prop-2-yn-1-yl)-2<i>H</i>-1,4-benzothiazin-3(4<i>H</i>)-one
;
_journal_coeditor_code TK5310
_journal_issue 5
_journal_name_full 'Acta Crystallographica Section E'
_journal_page_first o614
_journal_paper_doi 10.1107/S1600536814009179
_journal_volume 70
_journal_year 2014
_chemical_formula_iupac 'C18 H13 N O S'
_chemical_formula_moiety 'C18 H13 N O S'
_chemical_formula_sum 'C18 H13 N O S'
_chemical_formula_weight 291.35
_chemical_melting_point 404
_chemical_name_systematic (2<i>Z</i>)-2-Benzylidene-4-(prop-2-yn-1-yl)-2<i>H</i>-1,4-benzothiazin-3(4<i>H</i>)-one
_space_group_IT_number 61
_symmetry_cell_setting orthorhombic
_symmetry_space_group_name_Hall '-P 2ac 2ab'
_symmetry_space_group_name_H-M 'P b c a'
_atom_sites_solution_hydrogens geom
_atom_sites_solution_primary direct
_atom_sites_solution_secondary difmap
_audit_creation_method SHELXL-97
_cell_angle_alpha 90.00
_cell_angle_beta 90.00
_cell_angle_gamma 90.00
_cell_formula_units_Z 8
_cell_length_a 9.0254(13)
_cell_length_b 7.7388(12)
_cell_length_c 42.488(7)
_cell_measurement_reflns_used 3248
_cell_measurement_temperature 296(2)
_cell_measurement_theta_max 27.10
_cell_measurement_theta_min 2.45
_cell_volume 2967.6(8)
_computing_cell_refinement 'SAINT-Plus (Bruker, 2009)'
_computing_data_collection 'APEX2 (Bruker, 2009)'
_computing_data_reduction 'SAINT-Plus (Bruker, 2009)'
_computing_molecular_graphics 'ORTEP-3 for Windows (Farrugia, 2012)'
_computing_publication_material 'PLATON (Spek, 2009) and publCIF (Westrip, 2010)'
_computing_structure_refinement 'SHELXL97 (Sheldrick, 2008)'
_computing_structure_solution 'SHELXS97 (Sheldrick, 2008)'
_diffrn_ambient_temperature 296(2)
_diffrn_measured_fraction_theta_full 0.996
_diffrn_measured_fraction_theta_max 0.996
_diffrn_measurement_device_type 'Bruker X8 APEX'
_diffrn_measurement_method '\f and \w scans'
_diffrn_radiation_monochromator graphite
_diffrn_radiation_source 'fine-focus sealed tube'
_diffrn_radiation_type MoK\a
_diffrn_radiation_wavelength 0.71073
_diffrn_reflns_av_R_equivalents 0.0380
_diffrn_reflns_av_sigmaI/netI 0.0338
_diffrn_reflns_limit_h_max 11
_diffrn_reflns_limit_h_min -10
_diffrn_reflns_limit_k_max 9
_diffrn_reflns_limit_k_min -5
_diffrn_reflns_limit_l_max 42
_diffrn_reflns_limit_l_min -54
_diffrn_reflns_number 14350
_diffrn_reflns_theta_full 27.10
_diffrn_reflns_theta_max 27.10
_diffrn_reflns_theta_min 2.45
_exptl_absorpt_coefficient_mu 0.215
_exptl_absorpt_correction_T_max 0.7461
_exptl_absorpt_correction_T_min 0.5785
_exptl_absorpt_correction_type multi-scan
_exptl_absorpt_process_details '(SADABS; Bruker, 2009)'
_exptl_crystal_colour yellow
_exptl_crystal_density_diffrn 1.304
_exptl_crystal_density_method 'not measured'
_exptl_crystal_description block
_exptl_crystal_F_000 1216
_exptl_crystal_size_max 0.42
_exptl_crystal_size_mid 0.36
_exptl_crystal_size_min 0.31
_refine_diff_density_max 0.236
_refine_diff_density_min -0.298
_refine_ls_extinction_method none
_refine_ls_goodness_of_fit_ref 1.023
_refine_ls_hydrogen_treatment constr
_refine_ls_matrix_type full
_refine_ls_number_parameters 190
_refine_ls_number_reflns 3248
_refine_ls_number_restraints 0
_refine_ls_restrained_S_all 1.023
_refine_ls_R_factor_all 0.0740
_refine_ls_R_factor_gt 0.0457
_refine_ls_shift/su_max 0.000
_refine_ls_shift/su_mean 0.000
_refine_ls_structure_factor_coef Fsqd
_refine_ls_weighting_details 'calc w=1/[\s^2^(Fo^2^)+(0.0511P)^2^+0.8991P] where P=(Fo^2^+2Fc^2^)/3'
_refine_ls_weighting_scheme calc
_refine_ls_wR_factor_gt 0.1090
_refine_ls_wR_factor_ref 0.1241
_reflns_number_gt 2227
_reflns_number_total 3248
_reflns_threshold_expression I>2sigma(I)
_cod_data_source_file tk5310sup1.cif
_cod_data_source_block I
_cod_database_code 2239489
_cod_database_fobs_code 2239489

loop_
_symmetry_equiv_pos_as_xyz
'x, y, z'
'-x+1/2, -y, z+1/2'
'-x, y+1/2, -z+1/2'
'x+1/2, -y+1/2, -z'
'-x, -y, -z'
'x-1/2, y, -z-1/2'
'x, -y-1/2, z-1/2'
'-x-1/2, y-1/2, z'

loop_
_atom_site_type_symbol
_atom_site_label
_atom_site_fract_x
_atom_site_fract_y
_atom_site_fract_z
_atom_site_U_iso_or_equiv
_atom_site_adp_type
_atom_site_calc_flag
_atom_site_refinement_flags
_atom_site_occupancy
_atom_site_symmetry_multiplicity
C C1 0.2609(2) 0.8787(2) 0.10840(5) 0.0479(5) Uani d . 1 1
C C2 0.1083(2) 0.8810(3) 0.10322(6) 0.0565(6) Uani d . 1 1
H H2 0.0443 0.8448 0.1191 0.068 Uiso calc R 1 1
C C3 0.0518(2) 0.9359(3) 0.07502(6) 0.0615(6) Uani d . 1 1
H H3 -0.0501 0.9412 0.0720 0.074 Uiso calc R 1 1
C C4 0.1463(2) 0.9829(3) 0.05121(6) 0.0606(6) Uani d . 1 1
H H4 0.1081 1.0198 0.0320 0.073 Uiso calc R 1 1
C C5 0.2986(2) 0.9758(3) 0.05563(5) 0.0531(5) Uani d . 1 1
H H5 0.3618 1.0037 0.0391 0.064 Uiso calc R 1 1
C C6 0.35728(19) 0.9276(2) 0.08436(5) 0.0438(5) Uani d . 1 1
C C7 0.5877(2) 0.8372(3) 0.11202(5) 0.0476(5) Uani d . 1 1
C C8 0.5034(2) 0.7547(3) 0.13808(5) 0.0479(5) Uani d . 1 1
C C9 0.5746(2) 0.6372(3) 0.15553(5) 0.0552(5) Uani d . 1 1
H H9 0.6729 0.6203 0.1498 0.066 Uiso calc R 1 1
C C10 0.5260(2) 0.5307(3) 0.18189(5) 0.0570(5) Uani d . 1 1
C C11 0.6072(3) 0.3823(4) 0.18816(7) 0.0896(9) Uani d . 1 1
H H11 0.6905 0.3577 0.1761 0.107 Uiso calc R 1 1
C C12 0.5674(4) 0.2717(5) 0.21174(8) 0.1084(11) Uani d . 1 1
H H12 0.6237 0.1730 0.2154 0.130 Uiso calc R 1 1
C C13 0.4463(3) 0.3036(4) 0.23001(7) 0.0863(8) Uani d . 1 1
H H13 0.4196 0.2274 0.2460 0.104 Uiso calc R 1 1
C C14 0.3653(3) 0.4485(4) 0.22456(6) 0.0762(7) Uani d . 1 1
H H14 0.2826 0.4716 0.2369 0.091 Uiso calc R 1 1
C C15 0.4043(3) 0.5618(3) 0.20089(5) 0.0671(6) Uani d . 1 1
H H15 0.3478 0.6608 0.1977 0.081 Uiso calc R 1 1
C C16 0.6078(2) 1.0153(3) 0.06611(5) 0.0508(5) Uani d . 1 1
H H16A 0.5557 1.1143 0.0575 0.061 Uiso calc R 1 1
H H16B 0.6966 1.0574 0.0764 0.061 Uiso calc R 1 1
C C17 0.6504(2) 0.9004(3) 0.04036(5) 0.0532(5) Uani d . 1 1
C C18 0.6844(3) 0.8080(4) 0.01999(6) 0.0761(7) Uani d . 1 1
H H18 0.7116 0.7341 0.0037 0.091 Uiso calc R 1 1
N N1 0.51305(15) 0.9304(2) 0.08949(4) 0.0455(4) Uani d . 1 1
O O1 0.72273(14) 0.8256(2) 0.11070(4) 0.0649(4) Uani d . 1 1
S S1 0.32280(6) 0.82420(9) 0.145920(14) 0.0667(2) Uani d . 1 1

loop_
_atom_site_aniso_label
_atom_site_aniso_U_11
_atom_site_aniso_U_22
_atom_site_aniso_U_33
_atom_site_aniso_U_12
_atom_site_aniso_U_13
_atom_site_aniso_U_23
C1 0.0428(9) 0.0399(10) 0.0610(13) 0.0036(8) 0.0089(9) -0.0108(9)
C2 0.0426(10) 0.0505(12) 0.0763(16) 0.0000(9) 0.0150(11) -0.0098(11)
C3 0.0394(10) 0.0539(12) 0.0912(18) 0.0034(9) -0.0007(11) -0.0134(13)
C4 0.0519(11) 0.0600(13) 0.0698(15) 0.0084(10) -0.0087(11) -0.0048(12)
C5 0.0457(10) 0.0527(12) 0.0610(14) -0.0002(9) 0.0028(10) -0.0015(10)
C6 0.0371(9) 0.0355(9) 0.0586(13) 0.0003(7) 0.0039(8) -0.0079(9)
C7 0.0424(10) 0.0479(11) 0.0525(12) -0.0026(8) 0.0020(8) -0.0078(10)
C8 0.0468(10) 0.0494(11) 0.0476(11) -0.0006(9) 0.0022(9) -0.0093(10)
C9 0.0527(11) 0.0587(13) 0.0543(13) -0.0017(10) -0.0018(10) -0.0070(11)
C10 0.0606(12) 0.0624(14) 0.0481(12) -0.0023(10) -0.0088(10) -0.0051(11)
C11 0.0892(18) 0.100(2) 0.0790(19) 0.0273(16) 0.0084(15) 0.0242(17)
C12 0.117(3) 0.110(2) 0.098(2) 0.032(2) 0.006(2) 0.045(2)
C13 0.099(2) 0.094(2) 0.0654(18) -0.0107(17) -0.0083(16) 0.0213(16)
C14 0.0838(16) 0.094(2) 0.0507(14) -0.0108(15) 0.0001(13) -0.0006(14)
C15 0.0807(15) 0.0700(15) 0.0506(14) 0.0014(13) 0.0015(12) -0.0025(12)
C16 0.0395(9) 0.0467(11) 0.0662(14) -0.0037(8) 0.0062(9) 0.0011(10)
C17 0.0492(11) 0.0534(12) 0.0569(14) 0.0037(9) 0.0078(10) 0.0095(11)
C18 0.0952(18) 0.0717(17) 0.0614(16) 0.0160(14) 0.0134(14) 0.0044(14)
N1 0.0373(7) 0.0437(9) 0.0555(10) -0.0022(6) 0.0045(7) -0.0020(8)
O1 0.0399(7) 0.0831(11) 0.0718(10) -0.0003(7) 0.0004(7) 0.0077(9)
S1 0.0603(3) 0.0835(4) 0.0565(4) 0.0174(3) 0.0176(3) 0.0016(3)

loop_
_atom_type_symbol
_atom_type_description
_atom_type_scat_dispersion_real
_atom_type_scat_dispersion_imag
_atom_type_scat_source
C C 0.0033 0.0016 'International Tables Vol C Tables 4.2.6.8 and 6.1.1.4'
H H 0.0000 0.0000 'International Tables Vol C Tables 4.2.6.8 and 6.1.1.4'
N N 0.0061 0.0033 'International Tables Vol C Tables 4.2.6.8 and 6.1.1.4'
O O 0.0106 0.0060 'International Tables Vol C Tables 4.2.6.8 and 6.1.1.4'
S S 0.1246 0.1234 'International Tables Vol C Tables 4.2.6.8 and 6.1.1.4'

loop_
_geom_angle_atom_site_label_1
_geom_angle_atom_site_label_2
_geom_angle_atom_site_label_3
_geom_angle
C6 C1 C2 119.8(2)
C6 C1 S1 122.42(15)
C2 C1 S1 117.68(16)
C3 C2 C1 120.6(2)
C3 C2 H2 119.7
C1 C2 H2 119.7
C2 C3 C4 119.73(19)
C2 C3 H3 120.1
C4 C3 H3 120.1
C3 C4 C5 120.3(2)
C3 C4 H4 119.8
C5 C4 H4 119.8
C6 C5 C4 120.6(2)
C6 C5 H5 119.7
C4 C5 H5 119.7
C5 C6 C1 118.78(17)
C5 C6 N1 120.64(17)
C1 C6 N1 120.57(18)
O1 C7 N1 119.64(18)
O1 C7 C8 120.80(19)
N1 C7 C8 119.54(16)
C9 C8 C7 117.30(18)
C9 C8 S1 123.48(16)
C7 C8 S1 119.10(15)
C8 C9 C10 131.7(2)
C8 C9 H9 114.1
C10 C9 H9 114.1
C15 C10 C11 116.8(2)
C15 C10 C9 126.0(2)
C11 C10 C9 117.1(2)
C12 C11 C10 121.3(3)
C12 C11 H11 119.3
C10 C11 H11 119.3
C13 C12 C11 121.0(3)
C13 C12 H12 119.5
C11 C12 H12 119.5
C14 C13 C12 118.9(3)
C14 C13 H13 120.5
C12 C13 H13 120.5
C13 C14 C15 120.8(3)
C13 C14 H14 119.6
C15 C14 H14 119.6
C14 C15 C10 121.1(2)
C14 C15 H15 119.4
C10 C15 H15 119.4
C17 C16 N1 112.83(16)
C17 C16 H16A 109.0
N1 C16 H16A 109.0
C17 C16 H16B 109.0
N1 C16 H16B 109.0
H16A C16 H16B 107.8
C18 C17 C16 179.5(2)
C17 C18 H18 180.0
C7 N1 C6 125.65(16)
C7 N1 C16 114.90(15)
C6 N1 C16 118.65(16)
C1 S1 C8 101.50(9)

loop_
_geom_bond_atom_site_label_1
_geom_bond_atom_site_label_2
_geom_bond_distance
C1 C6 1.394(3)
C1 C2 1.394(3)
C1 S1 1.741(2)
C2 C3 1.369(3)
C2 H2 0.9300
C3 C4 1.372(3)
C3 H3 0.9300
C4 C5 1.389(3)
C4 H4 0.9300
C5 C6 1.382(3)
C5 H5 0.9300
C6 N1 1.423(2)
C7 O1 1.224(2)
C7 N1 1.375(2)
C7 C8 1.488(3)
C8 C9 1.338(3)
C8 S1 1.7482(19)
C9 C10 1.458(3)
C9 H9 0.9300
C10 C15 1.384(3)
C10 C11 1.388(3)
C11 C12 1.366(4)
C11 H11 0.9300
C12 C13 1.363(4)
C12 H12 0.9300
C13 C14 1.358(4)
C13 H13 0.9300
C14 C15 1.380(3)
C14 H14 0.9300
C15 H15 0.9300
C16 C17 1.461(3)
C16 N1 1.466(2)
C16 H16A 0.9700
C16 H16B 0.9700
C17 C18 1.164(3)
C18 H18 0.9300
